data_2227337
loop_
_publ_author_name
'Hassan, Ibrahim N.'
'Yamin, Bohari M.'
'Kassim, Mohammad B.'

_publ_section_title
;
 Cinnamoylthiourea
;
_journal_coeditor_code CI5180
_journal_issue 11
_journal_name_full 'Acta Crystallographica Section E'
_journal_page_first o2796
_journal_paper_doi 10.1107/S1600536810040018
_journal_volume 66
_journal_year 2010
_chemical_formula_iupac 'C10 H10 N2 O S'
_chemical_formula_moiety 'C10 H10 N2 O S'
_chemical_formula_sum 'C10 H10 N2 O S'
_chemical_formula_weight 206.26
_chemical_name_common
;
Cinnamoylthiourea
;
_chemical_name_systematic
;
1-(3-phenylprop-2-enoyl)thiourea
;
_space_group_IT_number 14
_symmetry_cell_setting monoclinic
_symmetry_space_group_name_Hall '-P 2ybc'
_symmetry_space_group_name_H-M 'P 1 21/c 1'
_atom_sites_solution_hydrogens geom
_atom_sites_solution_primary direct
_atom_sites_solution_secondary difmap
_audit_creation_method SHELXL-97
_cell_angle_alpha 90.00
_cell_angle_beta 111.612(3)
_cell_angle_gamma 90.00
_cell_formula_units_Z 4
_cell_length_a 14.3313(18)
_cell_length_b 4.9801(6)
_cell_length_c 15.4199(19)
_cell_measurement_reflns_used 1059
_cell_measurement_temperature 273(2)
_cell_measurement_theta_max 28.30
_cell_measurement_theta_min 1.53
_cell_volume 1023.2(2)
_computing_cell_refinement 'SAINT (Bruker, 2000)'
_computing_data_collection 'SMART (Bruker, 2000)'
_computing_data_reduction 'SAINT (Bruker, 2000)'
_computing_molecular_graphics 'SHELXTL (Sheldrick, 2008)'
_computing_publication_material
;
SHELXTL (Sheldrick, 2008), PARST (Nardelli, 1995) and PLATON
(Spek, 2009)
;
_computing_structure_refinement 'SHELXL97 (Sheldrick, 2008)'
_computing_structure_solution 'SHELXS97 (Sheldrick, 2008)'
_diffrn_ambient_temperature 273(2)
_diffrn_measured_fraction_theta_full 0.998
_diffrn_measured_fraction_theta_max 0.998
_diffrn_measurement_device_type
;
Bruker SMART APEX CCD area-detector
;
_diffrn_measurement_method \w
_diffrn_radiation_monochromator graphite
_diffrn_radiation_source 'fine-focus sealed tube'
_diffrn_radiation_type MoK\a
_diffrn_radiation_wavelength 0.71073
_diffrn_reflns_av_R_equivalents 0.0392
_diffrn_reflns_av_sigmaI/netI 0.0468
_diffrn_reflns_limit_h_max 19
_diffrn_reflns_limit_h_min -18
_diffrn_reflns_limit_k_max 6
_diffrn_reflns_limit_k_min -6
_diffrn_reflns_limit_l_max 16
_diffrn_reflns_limit_l_min -20
_diffrn_reflns_number 7192
_diffrn_reflns_theta_full 28.30
_diffrn_reflns_theta_max 28.30
_diffrn_reflns_theta_min 1.53
_diffrn_standards_number 0
_exptl_absorpt_coefficient_mu 0.283
_exptl_absorpt_correction_T_max 0.975
_exptl_absorpt_correction_T_min 0.960
_exptl_absorpt_correction_type multi-scan
_exptl_absorpt_process_details '(SADABS; Sheldrick, 2000)'
_exptl_crystal_colour colourless
_exptl_crystal_density_diffrn 1.339
_exptl_crystal_density_method 'not measured'
_exptl_crystal_description Plate
_exptl_crystal_F_000 432
_exptl_crystal_size_max 0.34
_exptl_crystal_size_mid 0.12
_exptl_crystal_size_min 0.09
_refine_diff_density_max 0.398
_refine_diff_density_min -0.202
_refine_ls_extinction_method none
_refine_ls_goodness_of_fit_ref 1.078
_refine_ls_hydrogen_treatment constr
_refine_ls_matrix_type full
_refine_ls_number_parameters 127
_refine_ls_number_reflns 2551
_refine_ls_number_restraints 3
_refine_ls_restrained_S_all 1.081
_refine_ls_R_factor_all 0.1037
_refine_ls_R_factor_gt 0.0653
_refine_ls_shift/su_max 0.001
_refine_ls_shift/su_mean 0.000
_refine_ls_structure_factor_coef Fsqd
_refine_ls_weighting_details 'calc w=1/[\s^2^(Fo^2^)+(0.0703P)^2^+0.1088P] where P=(Fo^2^+2Fc^2^)/3'
_refine_ls_weighting_scheme calc
_refine_ls_wR_factor_gt 0.1389
_refine_ls_wR_factor_ref 0.1563
_reflns_number_gt 1688
_reflns_number_total 2551
_reflns_threshold_expression I>2\s(I)
_cod_data_source_file ci5180.cif
_cod_data_source_block I
_cod_original_sg_symbol_H-M 'P 21/c'
_cod_database_code 2227337
_cod_database_fobs_code 2227337

loop_
_symmetry_equiv_pos_as_xyz
'x, y, z'
'-x, y+1/2, -z+1/2'
'-x, -y, -z'
'x, -y-1/2, z-1/2'

loop_
_atom_site_type_symbol
_atom_site_label
_atom_site_fract_x
_atom_site_fract_y
_atom_site_fract_z
_atom_site_U_iso_or_equiv
_atom_site_adp_type
_atom_site_calc_flag
_atom_site_refinement_flags
_atom_site_occupancy
_atom_site_disorder_assembly
_atom_site_disorder_group
S S1 -0.03467(5) 0.16643(15) 0.35571(4) 0.0559(3) Uani d . 1 . .
O O1 0.24962(15) 0.6309(4) 0.51663(12) 0.0647(6) Uani d . 1 . .
N N1 0.11111(14) 0.5226(4) 0.38961(13) 0.0428(5) Uani d D 1 . .
H H1A 0.0790 0.5740 0.3339 0.051 Uiso d RD 1 . .
N N2 0.11216(16) 0.2739(5) 0.51525(14) 0.0551(6) Uani d D 1 . .
H H2A 0.1680 0.3641 0.5479 0.066 Uiso d RD 1 . .
H H2B 0.0850 0.1571 0.5415 0.066 Uiso d RD 1 . .
C C1 0.2743(2) 1.2916(6) 0.26352(19) 0.0553(7) Uani d . 1 . .
H H1B 0.2112 1.2149 0.2350 0.066 Uiso calc R 1 . .
C C2 0.3067(2) 1.4824(6) 0.2166(2) 0.0674(8) Uani d . 1 . .
H H2C 0.2655 1.5331 0.1567 0.081 Uiso calc R 1 . .
C C3 0.3993(2) 1.5982(6) 0.2575(2) 0.0676(8) Uani d . 1 . .
H H3A 0.4206 1.7273 0.2253 0.081 Uiso calc R 1 . .
C C4 0.4604(2) 1.5251(6) 0.3454(2) 0.0669(8) Uani d . 1 . .
H H4A 0.5232 1.6043 0.3731 0.080 Uiso calc R 1 . .
C C5 0.42846(19) 1.3317(6) 0.3932(2) 0.0551(7) Uani d . 1 . .
H H5A 0.4704 1.2819 0.4530 0.066 Uiso calc R 1 . .
C C6 0.33484(18) 1.2118(5) 0.35306(17) 0.0431(6) Uani d . 1 . .
C C7 0.30347(18) 1.0120(5) 0.40557(17) 0.0456(6) Uani d . 1 . .
H H7A 0.3462 0.9838 0.4670 0.055 Uiso calc R 1 . .
C C8 0.22069(18) 0.8664(5) 0.37521(16) 0.0434(6) Uani d . 1 . .
H H8A 0.1758 0.8900 0.3143 0.052 Uiso calc R 1 . .
C C9 0.19735(18) 0.6684(5) 0.43484(16) 0.0433(6) Uani d . 1 . .
C C10 0.06860(17) 0.3267(5) 0.42595(15) 0.0395(5) Uani d . 1 . .

loop_
_atom_site_aniso_label
_atom_site_aniso_U_11
_atom_site_aniso_U_22
_atom_site_aniso_U_33
_atom_site_aniso_U_12
_atom_site_aniso_U_13
_atom_site_aniso_U_23
S1 0.0556(4) 0.0654(5) 0.0402(4) -0.0166(3) 0.0101(3) 0.0071(3)
O1 0.0744(13) 0.0688(13) 0.0390(10) -0.0198(10) 0.0072(9) 0.0076(9)
N1 0.0475(11) 0.0421(11) 0.0342(10) -0.0031(9) 0.0097(9) 0.0060(9)
N2 0.0651(14) 0.0608(15) 0.0354(11) -0.0148(11) 0.0139(10) 0.0072(10)
C1 0.0558(15) 0.0559(17) 0.0509(15) -0.0097(13) 0.0160(13) 0.0026(13)
C2 0.077(2) 0.065(2) 0.0623(18) -0.0090(17) 0.0280(16) 0.0113(16)
C3 0.081(2) 0.0569(18) 0.083(2) -0.0114(16) 0.0516(19) 0.0027(17)
C4 0.0598(17) 0.0601(19) 0.092(2) -0.0174(15) 0.0407(18) -0.0169(18)
C5 0.0523(15) 0.0526(16) 0.0576(17) -0.0040(13) 0.0170(13) -0.0088(14)
C6 0.0444(12) 0.0373(13) 0.0470(14) -0.0009(10) 0.0162(11) -0.0036(11)
C7 0.0488(14) 0.0427(14) 0.0392(12) -0.0002(11) 0.0090(11) -0.0021(11)
C8 0.0490(13) 0.0410(14) 0.0368(12) -0.0022(11) 0.0117(10) -0.0003(11)
C9 0.0504(13) 0.0408(14) 0.0369(13) -0.0005(11) 0.0140(11) -0.0009(11)
C10 0.0455(12) 0.0383(12) 0.0360(12) 0.0041(11) 0.0162(10) 0.0034(10)

loop_
_atom_type_symbol
_atom_type_description
_atom_type_scat_dispersion_real
_atom_type_scat_dispersion_imag
_atom_type_scat_source
C C 0.0033 0.0016 'International Tables Vol C Tables 4.2.6.8 and 6.1.1.4'
H H 0.0000 0.0000 'International Tables Vol C Tables 4.2.6.8 and 6.1.1.4'
N N 0.0061 0.0033 'International Tables Vol C Tables 4.2.6.8 and 6.1.1.4'
O O 0.0106 0.0060 'International Tables Vol C Tables 4.2.6.8 and 6.1.1.4'
S S 0.1246 0.1234 'International Tables Vol C Tables 4.2.6.8 and 6.1.1.4'

loop_
_geom_angle_atom_site_label_1
_geom_angle_atom_site_label_2
_geom_angle_atom_site_label_3
_geom_angle_site_symmetry_1
_geom_angle_site_symmetry_3
_geom_angle
_geom_angle_publ_flag
C10 N1 C9 . . 128.04(19) ?
C10 N1 H1A . . 118.0 ?
C9 N1 H1A . . 113.7 ?
C10 N2 H2A . . 118.2 ?
C10 N2 H2B . . 119.8 ?
H2A N2 H2B . . 122.0 ?
C2 C1 C6 . . 120.8(3) ?
C2 C1 H1B . . 119.6 ?
C6 C1 H1B . . 119.6 ?
C3 C2 C1 . . 120.4(3) ?
C3 C2 H2C . . 119.8 ?
C1 C2 H2C . . 119.8 ?
C4 C3 C2 . . 120.3(3) ?
C4 C3 H3A . . 119.9 ?
C2 C3 H3A . . 119.9 ?
C3 C4 C5 . . 119.7(3) ?
C3 C4 H4A . . 120.1 ?
C5 C4 H4A . . 120.1 ?
C6 C5 C4 . . 121.0(3) ?
C6 C5 H5A . . 119.5 ?
C4 C5 H5A . . 119.5 ?
C5 C6 C1 . . 117.8(2) ?
C5 C6 C7 . . 119.5(2) ?
C1 C6 C7 . . 122.7(2) ?
C8 C7 C6 . . 126.9(2) ?
C8 C7 H7A . . 116.6 ?
C6 C7 H7A . . 116.6 ?
C7 C8 C9 . . 121.9(2) ?
C7 C8 H8A . . 119.0 ?
C9 C8 H8A . . 119.0 ?
O1 C9 N1 . . 122.4(2) ?
O1 C9 C8 . . 123.7(2) ?
N1 C9 C8 . . 113.9(2) ?
N2 C10 N1 . . 117.3(2) ?
N2 C10 S1 . . 123.18(19) ?
N1 C10 S1 . . 119.49(17) ?

loop_
_geom_bond_atom_site_label_1
_geom_bond_atom_site_label_2
_geom_bond_site_symmetry_2
_geom_bond_distance
_geom_bond_publ_flag
S1 C10 . 1.679(2) ?
O1 C9 . 1.221(3) ?
N1 C10 . 1.374(3) ?
N1 C9 . 1.381(3) ?
N1 H1A . 0.85 ?
N2 C10 . 1.312(3) ?
N2 H2A . 0.89 ?
N2 H2B . 0.88 ?
C1 C2 . 1.374(4) ?
C1 C6 . 1.391(3) ?
C1 H1B . 0.93 ?
C2 C3 . 1.369(4) ?
C2 H2C . 0.93 ?
C3 C4 . 1.365(4) ?
C3 H3A . 0.93 ?
C4 C5 . 1.389(4) ?
C4 H4A . 0.93 ?
C5 C6 . 1.389(3) ?
C5 H5A . 0.93 ?
C6 C7 . 1.455(3) ?
C7 C8 . 1.320(3) ?
C7 H7A . 0.93 ?
C8 C9 . 1.468(3) ?
C8 H8A . 0.93 ?

loop_
_geom_hbond_atom_site_label_D
_geom_hbond_atom_site_label_H
_geom_hbond_atom_site_label_A
_geom_hbond_site_symmetry_D
_geom_hbond_site_symmetry_H
_geom_hbond_site_symmetry_A
_geom_hbond_distance_DH
_geom_hbond_distance_HA
_geom_hbond_distance_DA
_geom_hbond_angle_DHA
_geom_hbond_publ_flag
N2 H2A O1 . . 1_555 0.89 1.95 2.649(3) 134 yes
N1 H1A S1 . . 2_555 0.85 2.79 3.602(2) 159 yes
N2 H2B S1 . . 3_556 0.88 2.54 3.409(2) 169 yes

loop_
_cod_related_entry_id
_cod_related_entry_database
_cod_related_entry_code
1 ChemSpider 594134
